data_7130268
loop_
_publ_author_name
'Williams, Luke J.'
'Bhonoah, Yunas'
'Walton, James W.'

_publ_section_title
;
 Enolate SNAr of unactivated arenes via [(\h6-arene)RuCp]+ intermediates
;
_journal_name_full 'Chemical Communications'
_journal_paper_doi 10.1039/D2CC02508F
_journal_year 2022
_chemical_absolute_configuration unk
_chemical_formula_moiety 'C11 H10 F Ru, F6 P'
_chemical_formula_sum 'C11 H10 F7 P Ru'
_chemical_formula_weight 407.23
_space_group_crystal_system monoclinic
_space_group_IT_number 5
_space_group_name_Hall 'C 2y'
_space_group_name_H-M_alt 'C 1 2 1'
_atom_sites_solution_hydrogens geom
_atom_sites_solution_primary dual
_audit_creation_date 2021-11-05
_audit_creation_method
;
Olex2 1.3-beta
(compiled 2020.11.12 svn.r5f609507 for OlexSys, GUI svn.r6408)
;
_audit_update_record
;
2022-05-03 deposited with the CCDC.	2022-06-17 downloaded from the CCDC.
;
_cell_angle_alpha 90
_cell_angle_beta 96.5700(10)
_cell_angle_gamma 90
_cell_formula_units_Z 2
_cell_length_a 8.9922(2)
_cell_length_b 9.5814(3)
_cell_length_c 7.2372(2)
_cell_measurement_reflns_used 7223
_cell_measurement_temperature 120.0
_cell_measurement_theta_max 31.54
_cell_measurement_theta_min 2.83
_cell_volume 619.45(3)
_computing_cell_refinement 'SAINT V8.40B (Bruker AXS, 2016)'
_computing_data_collection 'APEX3 v.2017.3_0 (Bruker AXS, 2017)'
_computing_data_reduction 'SAINT V8.40B (Bruker AXS, 2016)'
_computing_molecular_graphics 'Olex2 1.3-beta (Dolomanov et al., 2009)'
_computing_publication_material 'Olex2 1.3-beta (Dolomanov et al., 2009)'
_computing_structure_refinement 'SHELXL 2017/1 (Sheldrick, 2015)'
_computing_structure_solution 'SHELXT 2014/5 (Sheldrick, 2014)'
_diffrn_ambient_temperature 120.0
_diffrn_detector 'Bruker PHOTON III C7 MM CPAD'
_diffrn_detector_area_resol_mean 54.8
_diffrn_detector_type 'CPA sensor'
_diffrn_measured_fraction_theta_full 0.974
_diffrn_measured_fraction_theta_max 0.982
_diffrn_measurement_device '3-circle diffractometer'
_diffrn_measurement_device_type 'Bruker D8 Venture'
_diffrn_measurement_method '\w- and \f-scan'
_diffrn_radiation_monochromator 'focusing mirrors'
_diffrn_radiation_probe x-ray
_diffrn_radiation_type 'Mo K\a'
_diffrn_radiation_wavelength 0.71073
_diffrn_reflns_av_R_equivalents 0.0196
_diffrn_reflns_av_unetI/netI 0.0190
_diffrn_reflns_Laue_measured_fraction_full 0.974
_diffrn_reflns_Laue_measured_fraction_max 0.982
_diffrn_reflns_limit_h_max 12
_diffrn_reflns_limit_h_min -12
_diffrn_reflns_limit_k_max 13
_diffrn_reflns_limit_k_min -13
_diffrn_reflns_limit_l_max 10
_diffrn_reflns_limit_l_min -10
_diffrn_reflns_number 6340
_diffrn_reflns_point_group_measured_fraction_full 0.976
_diffrn_reflns_point_group_measured_fraction_max 0.985
_diffrn_reflns_theta_full 25.242
_diffrn_reflns_theta_max 29.993
_diffrn_reflns_theta_min 2.833
_diffrn_source 'microfocus sealed X-ray tube'
_diffrn_source_current 1.0
_diffrn_source_power 0.05
_diffrn_source_type 'Incoatec I\mS microsource'
_diffrn_source_voltage 50.0
_diffrn_standards_number 0
_exptl_absorpt_coefficient_mu 1.467
_exptl_absorpt_correction_T_max 0.2999
_exptl_absorpt_correction_T_min 0.2538
_exptl_absorpt_correction_type multi-scan
_exptl_absorpt_process_details
;
SADABS-2016/2 (Bruker,2016/2) was used for absorption correction.
wR2(int) was 0.0449 before and 0.0321 after correction.
The Ratio of minimum to maximum transmission is 0.8463.
The \l/2 correction factor is Not present.
;
_exptl_crystal_colour 'clear colourless'
_exptl_crystal_colour_lustre clear
_exptl_crystal_colour_primary colourless
_exptl_crystal_density_diffrn 2.183
_exptl_crystal_description prism
_exptl_crystal_F_000 396
_exptl_crystal_size_max 0.14
_exptl_crystal_size_mid 0.12
_exptl_crystal_size_min 0.06
_refine_diff_density_max 0.599
_refine_diff_density_min -0.433
_refine_diff_density_rms 0.069
_refine_ls_abs_structure_details
;
 Refined as an inversion twin.
;
_refine_ls_abs_structure_Flack 0.57(7)
_refine_ls_extinction_method none
_refine_ls_goodness_of_fit_ref 1.089
_refine_ls_hydrogen_treatment constr
_refine_ls_matrix_type full
_refine_ls_number_parameters 126
_refine_ls_number_reflns 1782
_refine_ls_number_restraints 67
_refine_ls_restrained_S_all 1.165
_refine_ls_R_factor_all 0.0215
_refine_ls_R_factor_gt 0.0210
_refine_ls_shift/su_max 0.001
_refine_ls_shift/su_mean 0.000
_refine_ls_structure_factor_coef Fsqd
_refine_ls_weighting_details 'w=1/[\s^2^(Fo^2^)+(0.0189P)^2^+1.1758P] where P=(Fo^2^+2Fc^2^)/3'
_refine_ls_weighting_scheme calc
_refine_ls_wR_factor_gt 0.0507
_refine_ls_wR_factor_ref 0.0511
_reflns_Friedel_coverage 0.897
_reflns_Friedel_fraction_full 0.979
_reflns_Friedel_fraction_max 0.987
_reflns_number_gt 1757
_reflns_number_total 1782
_reflns_threshold_expression 'I > 2\s(I)'
_cod_data_source_file d2cc02508f2.cif
_cod_data_source_block 1a_21srv439
_cod_depositor_comments
;
The following automatic conversions were performed:

data item '_diffrn_radiation_probe' value 'X-ray' was changed to
'x-ray' in accordance with the
/home/data/users/saulius/crontab/automatic-downloads/rss-feeds/RSC/lib/dictionaries/cif_core.dic
dictionary named 'cif_core.dic' version 2.4.2 last updated on
2011-04-26.

Automatic conversion script
Id: cif_fix_values 7556 2019-12-06 15:28:31Z antanas 
;
_cod_database_code 7130268
_shelx_shelxl_version_number 2017/1
_shelx_space_group_comment
;
The symmetry employed for this shelxl refinement is uniquely defined
by the following loop, which should always be used as a source of
symmetry information in preference to the above space-group names.
They are only intended as comments.
;
_shelx_estimated_absorpt_t_max 0.917
_shelx_estimated_absorpt_t_min 0.821
_computing_bruker_data_scaling 'SADABS V2012/1 (Bruker AXS Inc.)'
_olex2_refinement_description
;
1. Twinned data refinement
 Scales: 0.43(7)
 0.57(7)
2. Fixed Uiso
 At 1.2 times of:
  All C(H) groups
3. Uiso/Uaniso restraints and constraints
Uanis(C11) \\sim Ueq, Uanis(C12) \\sim Ueq, Uanis(C13) \\sim Ueq, Uanis(C14)
\\sim Ueq, Uanis(C15) \\sim Ueq: with sigma of 0.001 and sigma for terminal
atoms of 0.002
Uanis(C1) \\sim Ueq, Uanis(C2) \\sim Ueq, Uanis(C3) \\sim Ueq, Uanis(C4) \\sim
Ueq, Uanis(C5) \\sim Ueq, Uanis(C6) \\sim Ueq: with sigma of 0.001 and sigma
for terminal atoms of 0.002
4. Others
 Fixed Sof: F1(0.5) C1(0.5) C6(0.5) H6(0.5) C5(0.5) H5(0.5) C4(0.5) H4(0.5)
 C3(0.5) H3(0.5) C2(0.5) H2(0.5) C11(0.5) H11(0.5) C12(0.5) H12(0.5) C13(0.5)
 H13(0.5) C14(0.5) H14(0.5) C15(0.5) H15(0.5)
5.a Aromatic/amide H refined with riding coordinates:
 C6(H6), C5(H5), C4(H4), C3(H3), C2(H2), C11(H11), C12(H12), C13(H13),
 C14(H14), C15(H15)
5.b Fitted pentagon refined as free rotating group:
 C11(C12,C13,C14,C15)
5.c Fitted hexagon refined as free rotating group:
 C1(C6,C5,C4,C3,C2)
;
_olex2_submission_special_instructions 'No special instructions were received'

loop_
_space_group_symop_operation_xyz
'x, y, z'
'-x, y, -z'
'x+1/2, y+1/2, z'
'-x+1/2, y+1/2, -z'

loop_
_atom_site_label
_atom_site_type_symbol
_atom_site_fract_x
_atom_site_fract_y
_atom_site_fract_z
_atom_site_U_iso_or_equiv
_atom_site_adp_type
_atom_site_occupancy
_atom_site_site_symmetry_order
_atom_site_calc_flag
_atom_site_refinement_flags_posn
_atom_site_refinement_flags_adp
_atom_site_refinement_flags_occupancy
_atom_site_disorder_assembly
_atom_site_disorder_group
Ru1 Ru 0.500000 0.74118(11) 1.000000 0.02096(10) Uani 1 2 d S T P . .
P1 P 0.500000 0.2392(7) 0.500000 0.01923(18) Uani 1 2 d S T P . .
F2 F 0.3799(6) 0.3617(5) 0.5325(11) 0.0323(13) Uani 1 1 d . . . . .
F3 F 0.3795(6) 0.1248(5) 0.5319(9) 0.0297(13) Uani 1 1 d . . . . .
F4 F 0.4435(2) 0.2410(8) 0.2813(2) 0.0329(4) Uani 1 1 d . . . . .
F1 F 0.1822(6) 0.5919(6) 1.0735(7) 0.0353(11) Uani 0.5 1 d . . P A 1
C1 C 0.3052(6) 0.6653(9) 1.1444(8) 0.025(3) Uani 0.5 1 d G U P A 1
C6 C 0.4372(8) 0.6020(6) 1.2207(14) 0.017(2) Uani 0.5 1 d G U P A 1
H6 H 0.444210 0.503163 1.225987 0.021 Uiso 0.5 1 calc R U P A 1
C5 C 0.5591(6) 0.6835(8) 1.2892(13) 0.019(3) Uani 0.5 1 d G U P A 1
H5 H 0.649407 0.640307 1.341313 0.022 Uiso 0.5 1 calc R U P A 1
C4 C 0.5490(6) 0.8282(8) 1.2814(11) 0.012(2) Uani 0.5 1 d G U P A 1
H4 H 0.632265 0.883873 1.328222 0.014 Uiso 0.5 1 calc R U P A 1
C3 C 0.4169(8) 0.8914(6) 1.2051(12) 0.0128(14) Uani 0.5 1 d G U P A 1
H3 H 0.409926 0.990296 1.199805 0.015 Uiso 0.5 1 calc R U P A 1
C2 C 0.2950(5) 0.8099(9) 1.1366(7) 0.017(2) Uani 0.5 1 d G U P A 1
H2 H 0.204727 0.853154 1.084477 0.020 Uiso 0.5 1 calc R U P A 1
C11 C 0.6818(6) 0.7578(10) 0.8422(8) 0.0287(16) Uani 0.5 1 d G U P A 2
H11 H 0.781355 0.771025 0.899180 0.034 Uiso 0.5 1 calc R U P A 2
C12 C 0.5777(11) 0.8651(8) 0.785(2) 0.048(4) Uani 0.5 1 d G U P A 2
H12 H 0.595359 0.962587 0.796328 0.058 Uiso 0.5 1 calc R U P A 2
C13 C 0.4426(9) 0.8009(11) 0.707(2) 0.029(5) Uani 0.5 1 d G U P A 2
H13 H 0.353942 0.847988 0.656895 0.034 Uiso 0.5 1 calc R U P A 2
C14 C 0.4632(8) 0.6540(10) 0.7160(14) 0.036(4) Uani 0.5 1 d G U P A 2
H14 H 0.390735 0.585600 0.673571 0.044 Uiso 0.5 1 calc R U P A 2
C15 C 0.6110(8) 0.6274(8) 0.7998(13) 0.0248(19) Uani 0.5 1 d G U P A 2
H15 H 0.654891 0.538034 0.823312 0.030 Uiso 0.5 1 calc R U P A 2

loop_
_atom_site_aniso_label
_atom_site_aniso_U_11
_atom_site_aniso_U_22
_atom_site_aniso_U_33
_atom_site_aniso_U_23
_atom_site_aniso_U_13
_atom_site_aniso_U_12
Ru1 0.03507(17) 0.01727(14) 0.01153(13) 0.000 0.00693(10) 0.000
P1 0.0220(4) 0.0162(4) 0.0202(4) 0.000 0.0054(3) 0.000
F2 0.024(2) 0.023(3) 0.053(3) 0.001(2) 0.014(2) 0.0034(18)
F3 0.039(3) 0.024(3) 0.026(2) 0.003(2) 0.005(2) -0.012(2)
F4 0.0414(10) 0.0349(10) 0.0218(8) 0.014(3) 0.0014(7) 0.004(3)
F1 0.037(2) 0.040(3) 0.029(2) -0.004(2) 0.0027(19) -0.021(2)
C1 0.026(3) 0.025(3) 0.024(3) -0.0001(13) 0.0066(13) -0.0024(13)
C6 0.019(2) 0.019(2) 0.015(2) 0.0042(13) 0.0040(13) 0.0001(13)
C5 0.022(4) 0.020(4) 0.015(4) 0.0010(13) 0.0025(13) -0.0042(13)
C4 0.019(3) 0.010(2) 0.007(2) -0.0026(12) 0.0031(13) 0.0000(13)
C3 0.0144(18) 0.0130(17) 0.0116(18) -0.0039(12) 0.0038(13) -0.0001(13)
C2 0.018(2) 0.018(3) 0.016(3) 0.0004(13) 0.0052(13) 0.0022(13)
C11 0.0295(18) 0.029(2) 0.0287(18) -0.0009(14) 0.0077(12) -0.0007(14)
C12 0.049(5) 0.049(5) 0.047(5) 0.0021(14) 0.0072(15) -0.0004(14)
C13 0.032(5) 0.030(5) 0.025(5) 0.0008(14) 0.0036(15) -0.0028(14)
C14 0.040(4) 0.036(4) 0.034(4) -0.0012(14) 0.0057(15) 0.0001(14)
C15 0.025(2) 0.026(2) 0.024(2) -0.0026(13) 0.0070(13) 0.0013(14)

loop_
_atom_type_symbol
_atom_type_description
_atom_type_scat_dispersion_real
_atom_type_scat_dispersion_imag
_atom_type_scat_source
C C 0.0033 0.0016 'International Tables Vol C Tables 4.2.6.8 and 6.1.1.4'
H H 0.0000 0.0000 'International Tables Vol C Tables 4.2.6.8 and 6.1.1.4'
F F 0.0171 0.0103 'International Tables Vol C Tables 4.2.6.8 and 6.1.1.4'
P P 0.1023 0.0942 'International Tables Vol C Tables 4.2.6.8 and 6.1.1.4'
Ru Ru -1.2594 0.8363 'International Tables Vol C Tables 4.2.6.8 and 6.1.1.4'

loop_
_geom_angle_atom_site_label_1
_geom_angle_atom_site_label_2
_geom_angle_atom_site_label_3
_geom_angle
_geom_angle_site_symmetry_1
_geom_angle_site_symmetry_3
_geom_angle_publ_flag
C1 Ru1 C1 142.5(5) . 2_657 ?
C1 Ru1 C2 177.0(4) 2_657 . ?
C1 Ru1 C2 35.6(6) 2_657 2_657 ?
C1 Ru1 C2 177.0(5) . 2_657 ?
C1 Ru1 C2 35.60(5) . . ?
C6 Ru1 C1 114.6(4) 2_657 . ?
C6 Ru1 C1 36.26(11) . . ?
C6 Ru1 C1 36.3(4) 2_657 2_657 ?
C6 Ru1 C1 114.6(4) . 2_657 ?
C6 Ru1 C6 105.5(3) 2_657 . ?
C6 Ru1 C3 174.3(5) . 2_657 ?
C6 Ru1 C3 174.3(4) 2_657 . ?
C6 Ru1 C3 77.14(14) 2_657 2_657 ?
C6 Ru1 C3 77.14(13) . . ?
C6 Ru1 C2 64.8(3) 2_657 2_657 ?
C6 Ru1 C2 140.7(5) . 2_657 ?
C6 Ru1 C2 140.7(5) 2_657 . ?
C6 Ru1 C2 64.84(11) . . ?
C6 Ru1 C14 28.3(9) . 2_657 ?
C6 Ru1 C14 115.0(7) 2_657 2_657 ?
C5 Ru1 C1 104.3(4) 2_657 . ?
C5 Ru1 C1 65.8(4) 2_657 2_657 ?
C5 Ru1 C1 65.78(19) . . ?
C5 Ru1 C1 104.3(2) . 2_657 ?
C5 Ru1 C6 119.3(4) 2_657 . ?
C5 Ru1 C6 37.1(3) 2_657 2_657 ?
C5 Ru1 C6 119.3(5) . 2_657 ?
C5 Ru1 C6 37.05(15) . . ?
C5 Ru1 C5 150.5(6) 2_657 . ?
C5 Ru1 C4 172.2(6) 2_657 . ?
C5 Ru1 C4 172.2(6) . 2_657 ?
C5 Ru1 C4 37.09(12) 2_657 2_657 ?
C5 Ru1 C4 37.10(12) . . ?
C5 Ru1 C3 137.2(4) 2_657 . ?
C5 Ru1 C3 137.2(6) . 2_657 ?
C5 Ru1 C3 65.86(16) . . ?
C5 Ru1 C3 65.9(4) 2_657 2_657 ?
C5 Ru1 C2 77.12(13) . . ?
C5 Ru1 C2 111.7(5) . 2_657 ?
C5 Ru1 C2 111.7(4) 2_657 . ?
C5 Ru1 C2 77.1(2) 2_657 2_657 ?
C5 Ru1 C13 179.3(9) 2_657 2_657 ?
C5 Ru1 C13 29.8(9) . 2_657 ?
C5 Ru1 C14 142.7(11) 2_657 2_657 ?
C5 Ru1 C14 9.0(9) . 2_657 ?
C4 Ru1 C1 77.1(4) 2_657 2_657 ?
C4 Ru1 C1 117.8(4) 2_657 . ?
C4 Ru1 C1 117.8(2) . 2_657 ?
C4 Ru1 C1 77.14(13) . . ?
C4 Ru1 C6 66.3(3) 2_657 2_657 ?
C4 Ru1 C6 66.33(19) . . ?
C4 Ru1 C6 149.4(5) . 2_657 ?
C4 Ru1 C6 149.4(5) 2_657 . ?
C4 Ru1 C4 135.4(6) . 2_657 ?
C4 Ru1 C3 108.7(5) . 2_657 ?
C4 Ru1 C3 108.7(4) 2_657 . ?
C4 Ru1 C3 36.34(11) . . ?
C4 Ru1 C3 36.3(3) 2_657 2_657 ?
C4 Ru1 C2 64.9(3) 2_657 2_657 ?
C4 Ru1 C2 64.91(14) . . ?
C4 Ru1 C2 101.9(4) 2_657 . ?
C4 Ru1 C2 101.9(6) . 2_657 ?
C4 Ru1 C13 142.6(11) 2_657 2_657 ?
C4 Ru1 C13 7.4(8) . 2_657 ?
C4 Ru1 C14 177.1(9) 2_657 2_657 ?
C4 Ru1 C14 44.6(8) . 2_657 ?
C3 Ru1 C1 64.4(3) 2_657 2_657 ?
C3 Ru1 C1 147.4(5) 2_657 . ?
C3 Ru1 C1 64.43(9) . . ?
C3 Ru1 C1 147.4(4) . 2_657 ?
C3 Ru1 C3 100.7(3) 2_657 . ?
C3 Ru1 C2 116.4(5) . 2_657 ?
C3 Ru1 C2 35.6(3) 2_657 2_657 ?
C3 Ru1 C2 35.63(9) . . ?
C3 Ru1 C2 116.4(4) 2_657 . ?
C2 Ru1 C2 146.5(6) 2_657 . ?
C11 Ru1 C11 171.3(5) 2_657 . ?
C11 Ru1 C12 133.8(4) 2_657 . ?
C11 Ru1 C12 39.09(16) . . ?
C11 Ru1 C13 64.4(3) . . ?
C11 Ru1 C13 113.1(3) 2_657 . ?
C11 Ru1 C14 64.33(17) . . ?
C11 Ru1 C14 119.4(3) 2_657 . ?
C11 Ru1 C15 148.7(4) 2_657 . ?
C11 Ru1 C15 148.7(7) . 2_657 ?
C11 Ru1 C15 39.0(6) 2_657 2_657 ?
C11 Ru1 C15 38.99(10) . . ?
C12 Ru1 C13 38.1(2) . . ?
C12 Ru1 C13 119.9(7) 2_657 . ?
C12 Ru1 C14 149.5(8) 2_657 . ?
C12 Ru1 C14 63.8(3) . . ?
C12 Ru1 C15 64.81(17) . . ?
C12 Ru1 C15 64.8(2) 2_657 2_657 ?
C12 Ru1 C15 171.4(7) . 2_657 ?
C12 Ru1 C15 171.4(8) 2_657 . ?
C13 Ru1 C13 149.9(8) 2_657 . ?
C13 Ru1 C14 37.56(18) . . ?
C13 Ru1 C14 171.6(8) 2_657 . ?
C15 Ru1 C13 134.9(9) 2_657 . ?
C15 Ru1 C13 63.7(2) . . ?
C15 Ru1 C14 38.01(14) . . ?
C15 Ru1 C14 113.8(9) 2_657 . ?
C15 Ru1 C15 119.0(7) 2_657 . ?
F2 P1 F2 87.9(5) . 2_656 ?
F3 P1 F2 90.08(9) . . ?
F3 P1 F2 178.0(6) 2_656 . ?
F3 P1 F2 178.0(6) . 2_656 ?
F3 P1 F2 90.08(9) 2_656 2_656 ?
F3 P1 F3 91.9(6) . 2_656 ?
F3 P1 F4 90.5(4) . 2_656 ?
F3 P1 F4 90.5(4) 2_656 . ?
F3 P1 F4 90.4(4) . . ?
F3 P1 F4 90.4(4) 2_656 2_656 ?
F4 P1 F2 89.4(4) 2_656 . ?
F4 P1 F2 89.4(4) . 2_656 ?
F4 P1 F2 89.7(4) . . ?
F4 P1 F2 89.7(4) 2_656 2_656 ?
F4 P1 F4 178.8(8) . 2_656 ?
F1 C1 Ru1 129.2(4) . . ?
F1 C1 C6 123.1(6) . . ?
F1 C1 C2 116.9(6) . . ?
C6 C1 Ru1 69.6(3) . . ?
C6 C1 C2 120.0 . . ?
C2 C1 Ru1 73.2(3) . . ?
Ru1 C6 H6 127.7 . . ?
C1 C6 Ru1 74.1(2) . . ?
C1 C6 H6 120.0 . . ?
C1 C6 C5 120.0 . . ?
C5 C6 Ru1 70.2(2) . . ?
C5 C6 H6 120.0 . . ?
Ru1 C5 H5 126.7 . . ?
C6 C5 Ru1 72.7(2) . . ?
C6 C5 H5 120.0 . . ?
C4 C5 Ru1 72.5(3) . . ?
C4 C5 C6 120.0 . . ?
C4 C5 H5 120.0 . . ?
Ru1 C4 H4 127.6 . . ?
C5 C4 Ru1 70.4(3) . . ?
C5 C4 H4 120.0 . . ?
C5 C4 C3 120.0 . . ?
C3 C4 Ru1 74.1(2) . . ?
C3 C4 H4 120.0 . . ?
Ru1 C3 H3 129.4 . . ?
C4 C3 Ru1 69.6(2) . . ?
C4 C3 H3 120.0 . . ?
C2 C3 Ru1 73.38(18) . . ?
C2 C3 C4 120.0 . . ?
C2 C3 H3 120.0 . . ?
Ru1 C2 H2 130.4 . . ?
C1 C2 Ru1 71.2(3) . . ?
C1 C2 H2 120.0 . . ?
C3 C2 Ru1 71.0(2) . . ?
C3 C2 C1 120.0 . . ?
C3 C2 H2 120.0 . . ?
Ru1 C11 H11 121.8 . . ?
C12 C11 Ru1 71.8(5) . . ?
C12 C11 H11 126.0 . . ?
C15 C11 Ru1 72.2(4) . . ?
C15 C11 H11 126.0 . . ?
C15 C11 C12 108.0 . . ?
Ru1 C12 H12 123.1 . . ?
C11 C12 Ru1 69.2(4) . . ?
C11 C12 H12 126.0 . . ?
C11 C12 C13 108.0 . . ?
C13 C12 Ru1 73.4(3) . . ?
C13 C12 H12 126.0 . . ?
Ru1 C13 H13 125.6 . . ?
C12 C13 Ru1 68.5(3) . . ?
C12 C13 H13 126.0 . . ?
C14 C13 Ru1 71.4(4) . . ?
C14 C13 C12 108.0 . . ?
C14 C13 H13 126.0 . . ?
Ru1 C14 H14 125.9 . . ?
C13 C14 Ru1 71.0(5) . . ?
C13 C14 H14 126.0 . . ?
C15 C14 Ru1 68.7(3) . . ?
C15 C14 C13 108.0 . . ?
C15 C14 H14 126.0 . . ?
Ru1 C15 H15 123.5 . . ?
C11 C15 Ru1 68.8(4) . . ?
C11 C15 H15 126.0 . . ?
C14 C15 Ru1 73.3(4) . . ?
C14 C15 C11 108.0 . . ?
C14 C15 H15 126.0 . . ?

loop_
_geom_bond_atom_site_label_1
_geom_bond_atom_site_label_2
_geom_bond_distance
_geom_bond_site_symmetry_2
_geom_bond_publ_flag
Ru1 C1 2.260(5) 2_657 ?
Ru1 C1 2.260(5) . ?
Ru1 C6 2.20(2) 2_657 ?
Ru1 C6 2.203(9) . ?
Ru1 C5 2.171(13) 2_657 ?
Ru1 C5 2.171(8) . ?
Ru1 C4 2.198(13) 2_657 ?
Ru1 C4 2.198(7) . ?
Ru1 C3 2.256(8) . ?
Ru1 C3 2.26(2) 2_657 ?
Ru1 C2 2.286(5) . ?
Ru1 C2 2.286(11) 2_657 ?
Ru1 C11 2.105(6) 2_657 ?
Ru1 C11 2.105(6) . ?
Ru1 C12 2.139(13) . ?
Ru1 C12 2.14(3) 2_657 ?
Ru1 C13 2.203(14) . ?
Ru1 C13 2.20(2) 2_657 ?
Ru1 C14 2.208(10) . ?
Ru1 C14 2.208(18) 2_657 ?
Ru1 C15 2.148(9) . ?
Ru1 C15 2.15(2) 2_657 ?
P1 F2 1.630(8) 2_656 ?
P1 F2 1.630(8) . ?
P1 F3 1.577(8) 2_656 ?
P1 F3 1.577(8) . ?
P1 F4 1.6061(17) 2_656 ?
P1 F4 1.6061(17) . ?
F1 C1 1.360(7) . ?
C1 C6 1.3900 . ?
C1 C2 1.3900 . ?
C6 H6 0.9500 . ?
C6 C5 1.3900 . ?
C5 H5 0.9500 . ?
C5 C4 1.3900 . ?
C4 H4 0.9500 . ?
C4 C3 1.3900 . ?
C3 H3 0.9500 . ?
C3 C2 1.3900 . ?
C2 H2 0.9500 . ?
C11 H11 0.9500 . ?
C11 C12 1.4200 . ?
C11 C15 1.4200 . ?
C12 H12 0.9500 . ?
C12 C13 1.4200 . ?
C13 H13 0.9500 . ?
C13 C14 1.4200 . ?
C14 H14 0.9500 . ?
C14 C15 1.4200 . ?
C15 H15 0.9500 . ?

loop_
_twin_individual_id
_twin_individual_mass_fraction_refined
1 0.43(7)
2 0.57(7)
